data_7217319
loop_
_publ_author_name
'Farrokhpour, Hossein'
'Hadadzadeh, Hassan'
'Darabi, Farivash'
'Abyar, Fatemeh'
'Amiri Rudbari, Hadi'
'Ahmadi-Bagheri, Tahareh'

_publ_section_title
;
 A rare dihydroxo copper(II) complex with ciprofloxacin; a combined
 experimental and ONIOM computational study of the interaction of the
 complex with DNA and BSA
;
_journal_name_full 'RSC Advances'
_journal_paper_doi 10.1039/C4RA04634J
_journal_year 2014
_chemical_formula_sum 'C34 H46 Cu F2 N6 O17'
_chemical_formula_weight 912.31
_chemical_name_systematic
;
 ?
;
_space_group_IT_number 2
_symmetry_cell_setting triclinic
_symmetry_space_group_name_Hall '-P 1'
_symmetry_space_group_name_H-M 'P -1'
_atom_sites_solution_hydrogens geom
_atom_sites_solution_primary direct
_atom_sites_solution_secondary difmap
_audit_creation_method SHELXL-97
_cell_angle_alpha 87.464(2)
_cell_angle_beta 80.669(2)
_cell_angle_gamma 86.225(2)
_cell_formula_units_Z 1
_cell_length_a 9.3756(4)
_cell_length_b 9.5789(5)
_cell_length_c 11.1998(5)
_cell_measurement_reflns_used 9966
_cell_measurement_temperature 298(2)
_cell_measurement_theta_max 30.01
_cell_measurement_theta_min 2.64
_cell_volume 989.79(8)
_computing_cell_refinement 'Bruker SAINT'
_computing_data_collection 'Bruker APEX2'
_computing_data_reduction 'Bruker SAINT'
_computing_molecular_graphics 'Bruker SHELXTL'
_computing_publication_material 'Bruker SHELXTL'
_computing_structure_refinement 'SHELXL-97 (Sheldrick, 2008)'
_computing_structure_solution 'SHELXS-97 (Sheldrick, 2008)'
_diffrn_ambient_temperature 298(2)
_diffrn_measured_fraction_theta_full 0.991
_diffrn_measured_fraction_theta_max 0.991
_diffrn_measurement_device_type 'Bruker APEX-II CCD'
_diffrn_measurement_method '\f and \w scans'
_diffrn_radiation_monochromator graphite
_diffrn_radiation_source 'fine-focus sealed tube'
_diffrn_radiation_type MoK\a
_diffrn_radiation_wavelength 0.71073
_diffrn_reflns_av_R_equivalents 0.0219
_diffrn_reflns_av_sigmaI/netI 0.0107
_diffrn_reflns_limit_h_max 11
_diffrn_reflns_limit_h_min -11
_diffrn_reflns_limit_k_max 11
_diffrn_reflns_limit_k_min -11
_diffrn_reflns_limit_l_max 13
_diffrn_reflns_limit_l_min -13
_diffrn_reflns_number 30824
_diffrn_reflns_theta_full 25.00
_diffrn_reflns_theta_max 25.00
_diffrn_reflns_theta_min 2.64
_exptl_absorpt_coefficient_mu 0.644
_exptl_absorpt_correction_T_max 0.7460
_exptl_absorpt_correction_T_min 0.6772
_exptl_absorpt_correction_type multi-scan
_exptl_absorpt_process_details 'multi-scan, Sheldrick, G. M. (2004)'
_exptl_crystal_density_diffrn 1.531
_exptl_crystal_density_method 'not measured'
_exptl_crystal_description irregular
_exptl_crystal_F_000 475
_exptl_crystal_size_max 0.45
_exptl_crystal_size_mid 0.34
_exptl_crystal_size_min 0.30
_refine_diff_density_max 0.590
_refine_diff_density_min -0.505
_refine_diff_density_rms 0.057
_refine_ls_extinction_method none
_refine_ls_goodness_of_fit_ref 1.010
_refine_ls_hydrogen_treatment mixed
_refine_ls_matrix_type full
_refine_ls_number_parameters 314
_refine_ls_number_reflns 3459
_refine_ls_number_restraints 4
_refine_ls_restrained_S_all 1.028
_refine_ls_R_factor_all 0.0387
_refine_ls_R_factor_gt 0.0373
_refine_ls_shift/su_max 0.002
_refine_ls_shift/su_mean 0.000
_refine_ls_structure_factor_coef Fsqd
_refine_ls_weighting_details 'calc w=1/[\s^2^(Fo^2^)+(0.0686P)^2^+0.7540P] where P=(Fo^2^+2Fc^2^)/3'
_refine_ls_weighting_scheme calc
_refine_ls_wR_factor_gt 0.1089
_refine_ls_wR_factor_ref 0.1109
_reflns_number_gt 3306
_reflns_number_total 3459
_reflns_threshold_expression >2\s(I)
_cod_data_source_file c4ra04634j2.cif
_cod_data_source_block h11_p01
_cod_depositor_comments
;
The following automatic conversions were performed:

'_symmetry_cell_setting' value 'Triclinic' changed to 'triclinic'
according to
/usr/data/users/saulius/crontab/automatic-downloads/rss-feeds/RSC/lib/dictionaries/cif_core.dic
dictionary named 'cif_core.dic' version 2.4.2 from 2011-04-26.

Automatic conversion script
Id: cif_fix_values 2281 2013-09-26 08:29:07Z andrius 
;
_cod_original_sg_symbol_H-M 'P-1   '
_cod_database_code 7217319

loop_
_symmetry_equiv_pos_as_xyz
'x, y, z'
'-x, -y, -z'

loop_
_atom_site_label
_atom_site_type_symbol
_atom_site_fract_x
_atom_site_fract_y
_atom_site_fract_z
_atom_site_U_iso_or_equiv
_atom_site_adp_type
_atom_site_occupancy
_atom_site_symmetry_multiplicity
_atom_site_calc_flag
_atom_site_refinement_flags
Cu1 Cu 0.0000 0.5000 0.0000 0.03923(16) Uani 1 2 d S
F1 F 0.36939(13) 0.09506(14) -0.43537(12) 0.0391(3) Uani 1 1 d .
N1 N -0.16135(18) 0.37375(17) -0.43343(15) 0.0267(4) Uani 1 1 d .
N2 N 0.23969(18) 0.07688(18) -0.63626(15) 0.0283(4) Uani 1 1 d .
O1 O 0.36840(18) 0.41749(19) 0.14316(16) 0.0457(4) Uani 1 1 d .
O3 O 0.05373(18) 0.3939(2) -0.14444(16) 0.0476(5) Uani 1 1 d .
O2 O 0.18664(18) 0.4374(2) 0.04121(16) 0.0494(5) Uani 1 1 d .
C4 C -0.0245(2) 0.3062(2) -0.43718(18) 0.0247(4) Uani 1 1 d .
C6 C 0.1835(2) 0.2437(2) -0.34031(19) 0.0302(4) Uani 1 1 d .
H6 H 0.2334 0.2478 -0.2754 0.036 Uiso 1 1 calc R
C5 C 0.0472(2) 0.3146(2) -0.33714(18) 0.0266(4) Uani 1 1 d .
C8 C 0.1742(2) 0.1607(2) -0.54160(18) 0.0260(4) Uani 1 1 d .
C9 C 0.0407(2) 0.2318(2) -0.53891(18) 0.0267(4) Uani 1 1 d .
H9 H -0.0067 0.2304 -0.6056 0.032 Uiso 1 1 calc R
N3 N 0.3682(2) -0.0375(2) -0.86198(18) 0.0370(4) Uani 1 1 d .
O6 O 0.12109(19) 0.71739(19) -0.12973(18) 0.0487(5) Uani 1 1 d D
C7 C 0.2420(2) 0.1694(2) -0.43808(19) 0.0285(4) Uani 1 1 d .
C2 C -0.1574(2) 0.4580(2) -0.23494(19) 0.0290(4) Uani 1 1 d .
O5 O 0.3013(3) 0.1629(2) 0.96469(19) 0.0569(5) Uani 1 1 d .
C3 C -0.2203(2) 0.4465(2) -0.33598(19) 0.0288(4) Uani 1 1 d .
H3 H -0.3106 0.4925 -0.3372 0.035 Uiso 1 1 calc R
C1 C -0.0175(2) 0.3918(2) -0.23137(19) 0.0305(4) Uani 1 1 d .
C16 C 0.3866(2) 0.1106(3) -0.6936(2) 0.0355(5) Uani 1 1 d .
H16A H 0.4441 0.1273 -0.6316 0.043 Uiso 1 1 calc R
H16B H 0.3815 0.1953 -0.7439 0.043 Uiso 1 1 calc R
C19 C 0.2436(2) 0.4610(2) 0.1331(2) 0.0338(5) Uani 1 1 d .
C10 C -0.2379(2) 0.3668(2) -0.53614(19) 0.0305(4) Uani 1 1 d .
H10 H -0.2026 0.4252 -0.6076 0.037 Uiso 1 1 calc R
O4 O 0.5928(3) 0.2511(3) 0.0162(3) 0.0765(8) Uani 1 1 d .
C12 C -0.2922(2) 0.2295(2) -0.5609(2) 0.0384(5) Uani 1 1 d .
H12A H -0.2872 0.2054 -0.6447 0.046 Uiso 1 1 calc R
H12B H -0.2770 0.1509 -0.5058 0.046 Uiso 1 1 calc R
C13 C 0.1500(2) 0.0486(2) -0.7269(2) 0.0342(5) Uani 1 1 d .
H13A H 0.1389 0.1315 -0.7782 0.041 Uiso 1 1 calc R
H13B H 0.0546 0.0246 -0.6870 0.041 Uiso 1 1 calc R
C11 C -0.3964(3) 0.3462(3) -0.5144(2) 0.0434(6) Uani 1 1 d .
H11A H -0.4445 0.3384 -0.4311 0.052 Uiso 1 1 calc R
H11B H -0.4547 0.3929 -0.5700 0.052 Uiso 1 1 calc R
C14 C 0.2208(3) -0.0712(3) -0.8030(2) 0.0390(5) Uani 1 1 d .
H14A H 0.2265 -0.1553 -0.7521 0.047 Uiso 1 1 calc R
H14B H 0.1626 -0.0887 -0.8642 0.047 Uiso 1 1 calc R
C15 C 0.4584(3) -0.0083(3) -0.7704(2) 0.0414(5) Uani 1 1 d .
H15A H 0.5535 0.0167 -0.8103 0.050 Uiso 1 1 calc R
H15B H 0.4704 -0.0914 -0.7194 0.050 Uiso 1 1 calc R
O8 O 0.450(2) 0.3774(19) 0.7898(17) 0.101(6) Uani 0.25 1 d P
O7 O 0.1520(2) 0.9093(4) -0.1302(2) 0.0845(9) Uani 1 1 d .
O9 O 0.0842(5) 1.0380(5) -0.0942(5) 0.0708(12) Uani 0.50 1 d P
O8A O 0.4025(6) 0.4489(6) 0.7755(5) 0.0807(14) Uani 0.75 1 d P
HW6 H 0.227(3) 0.121(3) 0.949(2) 0.030(6) Uiso 1 1 d .
HA H 0.520(5) 0.311(4) 0.037(4) 0.087(12) Uiso 1 1 d .
HB H 0.660(5) 0.248(5) 0.046(4) 0.090(15) Uiso 1 1 d .
H5B H 0.259(5) 0.240(5) 0.987(4) 0.103(15) Uiso 1 1 d .
H3A H 0.361(3) 0.031(3) -0.906(3) 0.041(7) Uiso 1 1 d .
H3B H 0.402(3) -0.106(3) -0.902(3) 0.049(8) Uiso 1 1 d .
H6A H 0.102(3) 0.7980(16) -0.0812(19) 0.027(6) Uiso 1 1 d D

loop_
_atom_site_aniso_label
_atom_site_aniso_U_11
_atom_site_aniso_U_22
_atom_site_aniso_U_33
_atom_site_aniso_U_23
_atom_site_aniso_U_13
_atom_site_aniso_U_12
Cu1 0.0352(2) 0.0538(3) 0.0303(2) -0.02553(17) -0.01135(16) 0.01697(17)
F1 0.0291(7) 0.0543(8) 0.0346(7) -0.0176(6) -0.0119(5) 0.0185(6)
N1 0.0239(8) 0.0292(8) 0.0275(9) -0.0074(7) -0.0058(7) 0.0032(6)
N2 0.0242(8) 0.0385(9) 0.0224(8) -0.0116(7) -0.0030(7) 0.0038(7)
O1 0.0302(9) 0.0580(10) 0.0495(10) -0.0274(8) -0.0091(7) 0.0160(7)
O3 0.0362(9) 0.0713(12) 0.0384(9) -0.0346(8) -0.0160(7) 0.0205(8)
O2 0.0355(9) 0.0690(12) 0.0461(10) -0.0380(9) -0.0125(8) 0.0170(8)
C4 0.0230(9) 0.0255(9) 0.0255(10) -0.0053(7) -0.0032(7) 0.0014(7)
C6 0.0268(10) 0.0387(11) 0.0266(10) -0.0112(8) -0.0087(8) 0.0032(8)
C5 0.0246(10) 0.0302(10) 0.0256(10) -0.0091(8) -0.0043(8) 0.0010(8)
C8 0.0251(10) 0.0288(10) 0.0236(10) -0.0069(8) -0.0016(8) 0.0008(8)
C9 0.0253(10) 0.0337(10) 0.0218(9) -0.0064(8) -0.0056(8) 0.0015(8)
N3 0.0437(11) 0.0398(11) 0.0243(9) -0.0087(9) -0.0002(8) 0.0133(9)
O6 0.0416(10) 0.0495(10) 0.0581(12) 0.0177(9) -0.0197(8) -0.0097(8)
C7 0.0221(9) 0.0356(11) 0.0282(10) -0.0088(8) -0.0060(8) 0.0060(8)
C2 0.0275(10) 0.0283(10) 0.0311(11) -0.0104(8) -0.0036(8) 0.0027(8)
O5 0.0723(15) 0.0487(11) 0.0495(12) -0.0097(9) -0.0126(10) 0.0103(11)
C3 0.0252(10) 0.0273(10) 0.0334(11) -0.0090(8) -0.0040(8) 0.0046(8)
C1 0.0276(10) 0.0355(11) 0.0296(11) -0.0136(8) -0.0062(8) 0.0024(8)
C16 0.0265(10) 0.0486(13) 0.0302(11) -0.0113(9) 0.0002(9) 0.0008(9)
C19 0.0287(11) 0.0356(11) 0.0372(12) -0.0157(9) -0.0048(9) 0.0047(9)
C10 0.0307(11) 0.0343(11) 0.0280(10) -0.0045(8) -0.0101(8) 0.0032(8)
O4 0.0561(14) 0.0886(18) 0.0885(18) -0.0601(15) -0.0189(13) 0.0253(13)
C12 0.0354(12) 0.0408(12) 0.0414(13) -0.0135(10) -0.0117(10) 0.0012(9)
C13 0.0289(11) 0.0476(13) 0.0271(11) -0.0144(9) -0.0065(8) 0.0036(9)
C11 0.0293(11) 0.0560(15) 0.0480(14) -0.0177(11) -0.0146(10) 0.0071(10)
C14 0.0432(13) 0.0446(13) 0.0298(11) -0.0153(9) -0.0057(10) 0.0012(10)
C15 0.0306(11) 0.0595(15) 0.0318(12) -0.0111(10) -0.0018(9) 0.0124(10)
O8 0.123(16) 0.127(15) 0.068(7) 0.011(10) -0.038(9) -0.073(12)
O7 0.0412(11) 0.162(3) 0.0560(13) -0.0462(15) -0.0240(10) 0.0201(14)
O9 0.056(3) 0.079(3) 0.080(3) -0.017(2) -0.018(2) -0.003(2)
O8A 0.070(3) 0.119(4) 0.057(3) -0.015(3) -0.0102(19) -0.033(3)

loop_
_atom_type_symbol
_atom_type_description
_atom_type_scat_dispersion_real
_atom_type_scat_dispersion_imag
_atom_type_scat_source
C C 0.0033 0.0016 'International Tables Vol C Tables 4.2.6.8 and 6.1.1.4'
H H 0.0000 0.0000 'International Tables Vol C Tables 4.2.6.8 and 6.1.1.4'
N N 0.0061 0.0033 'International Tables Vol C Tables 4.2.6.8 and 6.1.1.4'
O O 0.0106 0.0060 'International Tables Vol C Tables 4.2.6.8 and 6.1.1.4'
F F 0.0171 0.0103 'International Tables Vol C Tables 4.2.6.8 and 6.1.1.4'
Cu Cu 0.3201 1.2651 'International Tables Vol C Tables 4.2.6.8 and 6.1.1.4'

loop_
_geom_angle_atom_site_label_1
_geom_angle_atom_site_label_2
_geom_angle_atom_site_label_3
_geom_angle
_geom_angle_site_symmetry_1
_geom_angle_site_symmetry_3
O3 Cu1 O3 180.00(6) . 2_565
O3 Cu1 O2 93.19(7) . 2_565
O3 Cu1 O2 86.81(7) 2_565 2_565
O3 Cu1 O2 86.81(7) . .
O3 Cu1 O2 93.19(7) 2_565 .
O2 Cu1 O2 180.00(10) 2_565 .
C3 N1 C4 119.65(17) . .
C3 N1 C10 120.66(17) . .
C4 N1 C10 119.68(17) . .
C8 N2 C13 116.26(16) . .
C8 N2 C16 116.47(17) . .
C13 N2 C16 111.27(16) . .
C1 O3 Cu1 126.19(14) . .
C19 O2 Cu1 130.38(14) . .
N1 C4 C9 120.77(18) . .
N1 C4 C5 118.61(17) . .
C9 C4 C5 120.62(18) . .
C7 C6 C5 119.79(19) . .
C7 C6 H6 120.1 . .
C5 C6 H6 120.1 . .
C6 C5 C4 118.35(18) . .
C6 C5 C1 120.02(18) . .
C4 C5 C1 121.62(18) . .
C9 C8 N2 123.69(18) . .
C9 C8 C7 116.68(18) . .
N2 C8 C7 119.54(18) . .
C8 C9 C4 121.06(18) . .
C8 C9 H9 119.5 . .
C4 C9 H9 119.5 . .
C15 N3 C14 110.60(18) . .
C15 N3 H3A 110(2) . .
C14 N3 H3A 108(2) . .
C15 N3 H3B 112(2) . .
C14 N3 H3B 106(2) . .
H3A N3 H3B 110(3) . .
C6 C7 F1 118.42(18) . .
C6 C7 C8 123.46(18) . .
F1 C7 C8 118.07(17) . .
C3 C2 C1 119.03(18) . .
C3 C2 C19 116.85(18) . 2_565
C1 C2 C19 124.11(19) . 2_565
HW6 O5 H5B 99(4) . .
N1 C3 C2 124.87(19) . .
N1 C3 H3 117.6 . .
C2 C3 H3 117.6 . .
O3 C1 C2 125.94(19) . .
O3 C1 C5 117.87(19) . .
C2 C1 C5 116.19(18) . .
N2 C16 C15 110.52(19) . .
N2 C16 H16A 109.5 . .
C15 C16 H16A 109.5 . .
N2 C16 H16B 109.5 . .
C15 C16 H16B 109.5 . .
H16A C16 H16B 108.1 . .
O1 C19 O2 122.19(19) . .
O1 C19 C2 118.1(2) . 2_565
O2 C19 C2 119.69(19) . 2_565
N1 C10 C11 119.59(19) . .
N1 C10 C12 118.23(18) . .
C11 C10 C12 59.84(15) . .
N1 C10 H10 115.9 . .
C11 C10 H10 115.9 . .
C12 C10 H10 115.9 . .
HA O4 HB 122(4) . .
C11 C12 C10 59.98(15) . .
C11 C12 H12A 117.8 . .
C10 C12 H12A 117.8 . .
C11 C12 H12B 117.8 . .
C10 C12 H12B 117.8 . .
H12A C12 H12B 114.9 . .
N2 C13 C14 109.47(18) . .
N2 C13 H13A 109.8 . .
C14 C13 H13A 109.8 . .
N2 C13 H13B 109.8 . .
C14 C13 H13B 109.8 . .
H13A C13 H13B 108.2 . .
C12 C11 C10 60.18(15) . .
C12 C11 H11A 117.8 . .
C10 C11 H11A 117.8 . .
C12 C11 H11B 117.8 . .
C10 C11 H11B 117.8 . .
H11A C11 H11B 114.9 . .
N3 C14 C13 110.39(19) . .
N3 C14 H14A 109.6 . .
C13 C14 H14A 109.6 . .
N3 C14 H14B 109.6 . .
C13 C14 H14B 109.6 . .
H14A C14 H14B 108.1 . .
N3 C15 C16 109.63(19) . .
N3 C15 H15A 109.7 . .
C16 C15 H15A 109.7 . .
N3 C15 H15B 109.7 . .
C16 C15 H15B 109.7 . .
H15A C15 H15B 108.2 . .
O9 O7 H6A 119.4(7) . .

loop_
_geom_bond_atom_site_label_1
_geom_bond_atom_site_label_2
_geom_bond_distance
_geom_bond_site_symmetry_2
Cu1 O3 1.9279(15) .
Cu1 O3 1.9279(15) 2_565
Cu1 O2 1.9322(17) 2_565
Cu1 O2 1.9322(17) .
F1 C7 1.354(2) .
N1 C3 1.343(3) .
N1 C4 1.394(3) .
N1 C10 1.457(3) .
N2 C8 1.395(3) .
N2 C13 1.463(3) .
N2 C16 1.473(3) .
O1 C19 1.237(3) .
O3 C1 1.268(3) .
O2 C19 1.269(3) .
C4 C9 1.403(3) .
C4 C5 1.405(3) .
C6 C7 1.352(3) .
C6 C5 1.403(3) .
C6 H6 0.9300 .
C5 C1 1.451(3) .
C8 C9 1.382(3) .
C8 C7 1.418(3) .
C9 H9 0.9300 .
N3 C15 1.478(3) .
N3 C14 1.481(3) .
N3 H3A 0.81(3) .
N3 H3B 0.83(3) .
O6 H6A 0.954(2) .
C2 C3 1.370(3) .
C2 C1 1.424(3) .
C2 C19 1.501(3) 2_565
O5 HW6 0.88(3) .
O5 H5B 0.84(5) .
C3 H3 0.9300 .
C16 C15 1.512(3) .
C16 H16A 0.9700 .
C16 H16B 0.9700 .
C19 C2 1.501(3) 2_565
C10 C11 1.492(3) .
C10 C12 1.495(3) .
C10 H10 0.9800 .
O4 HA 0.87(5) .
O4 HB 0.76(5) .
C12 C11 1.490(3) .
C12 H12A 0.9700 .
C12 H12B 0.9700 .
C13 C14 1.512(3) .
C13 H13A 0.9700 .
C13 H13B 0.9700 .
C11 H11A 0.9700 .
C11 H11B 0.9700 .
C14 H14A 0.9700 .
C14 H14B 0.9700 .
C15 H15A 0.9700 .
C15 H15B 0.9700 .
O8 O8A 0.815(18) .
O7 O9 1.395(5) .
O7 H6A 1.26(2) .

loop_
_geom_torsion_atom_site_label_1
_geom_torsion_atom_site_label_2
_geom_torsion_atom_site_label_3
_geom_torsion_atom_site_label_4
_geom_torsion
_geom_torsion_site_symmetry_1
_geom_torsion_site_symmetry_4
O2 Cu1 O3 C1 6.1(2) 2_565 .
O2 Cu1 O3 C1 -173.9(2) . .
O3 Cu1 O2 C19 -179.1(2) . .
O3 Cu1 O2 C19 0.9(2) 2_565 .
C3 N1 C4 C9 -178.74(18) . .
C10 N1 C4 C9 0.2(3) . .
C3 N1 C4 C5 1.0(3) . .
C10 N1 C4 C5 179.89(18) . .
C7 C6 C5 C4 -0.2(3) . .
C7 C6 C5 C1 178.6(2) . .
N1 C4 C5 C6 178.59(18) . .
C9 C4 C5 C6 -1.7(3) . .
N1 C4 C5 C1 -0.2(3) . .
C9 C4 C5 C1 179.45(19) . .
C13 N2 C8 C9 -9.3(3) . .
C16 N2 C8 C9 124.9(2) . .
C13 N2 C8 C7 167.06(19) . .
C16 N2 C8 C7 -58.7(3) . .
N2 C8 C9 C4 175.21(18) . .
C7 C8 C9 C4 -1.3(3) . .
N1 C4 C9 C8 -177.82(18) . .
C5 C4 C9 C8 2.5(3) . .
C5 C6 C7 F1 -175.95(19) . .
C5 C6 C7 C8 1.5(3) . .
C9 C8 C7 C6 -0.7(3) . .
N2 C8 C7 C6 -177.36(19) . .
C9 C8 C7 F1 176.70(18) . .
N2 C8 C7 F1 0.1(3) . .
C4 N1 C3 C2 -1.7(3) . .
C10 N1 C3 C2 179.39(19) . .
C1 C2 C3 N1 1.6(3) . .
C19 C2 C3 N1 -177.42(19) 2_565 .
Cu1 O3 C1 C2 -5.7(4) . .
Cu1 O3 C1 C5 174.80(15) . .
C3 C2 C1 O3 179.8(2) . .
C19 C2 C1 O3 -1.3(4) 2_565 .
C3 C2 C1 C5 -0.7(3) . .
C19 C2 C1 C5 178.18(19) 2_565 .
C6 C5 C1 O3 0.9(3) . .
C4 C5 C1 O3 179.7(2) . .
C6 C5 C1 C2 -178.66(19) . .
C4 C5 C1 C2 0.1(3) . .
C8 N2 C16 C15 165.34(18) . .
C13 N2 C16 C15 -58.3(2) . .
Cu1 O2 C19 O1 -176.67(18) . .
Cu1 O2 C19 C2 4.4(3) . 2_565
C3 N1 C10 C11 -42.4(3) . .
C4 N1 C10 C11 138.7(2) . .
C3 N1 C10 C12 -111.8(2) . .
C4 N1 C10 C12 69.2(3) . .
N1 C10 C12 C11 109.6(2) . .
C8 N2 C13 C14 -165.36(18) . .
C16 N2 C13 C14 58.1(2) . .
N1 C10 C11 C12 -107.4(2) . .
C15 N3 C14 C13 58.4(3) . .
N2 C13 C14 N3 -58.0(2) . .
C14 N3 C15 C16 -57.4(3) . .
N2 C16 C15 N3 57.1(3) . .
